data_4062552
loop_
_publ_author_name
'Scholz, Joachim'
'Kahlert, Steffen'
'G\"orls, Helmar'

_publ_section_title
;
 Synthesis and Structure of the First Homoleptic 1-Aza-1,3-diene Titanium
 Complex: A Tightrope Walk between Ligand Coordination and Ligand Coupling
;
_journal_coden_ASTM ORGND7
_journal_issue 7
_journal_name_full Organometallics
_journal_page_first 1594
_journal_page_last 1603
_journal_paper_doi 10.1021/om0341956
_journal_volume 23
_journal_year 2004
_chemical_formula_sum 'C65 H80 N3 O0.5 Ti'
_chemical_formula_weight 959.22
_space_group_IT_number 2
_symmetry_cell_setting triclinic
_symmetry_space_group_name_Hall '-P 1'
_symmetry_space_group_name_H-M 'P -1'
_cell_angle_alpha 62.750(2)
_cell_angle_beta 80.747(2)
_cell_angle_gamma 75.093(2)
_cell_formula_units_Z 2
_cell_length_a 12.8723(6)
_cell_length_b 16.2430(7)
_cell_length_c 16.4383(4)
_cell_measurement_temperature 183(2)
_cell_volume 2949.0(2)
_diffrn_ambient_temperature 183(2)
_exptl_crystal_density_diffrn 1.080
_cod_original_formula_sum 'C65 H80 N3 O0.50 Ti'
_cod_database_code 4062552

loop_
_symmetry_equiv_pos_as_xyz
'x, y, z'
'-x, -y, -z'

loop_
_atom_site_label
_atom_site_type_symbol
_atom_site_fract_x
_atom_site_fract_y
_atom_site_fract_z
_atom_site_U_iso_or_equiv
_atom_site_adp_type
_atom_site_occupancy
_atom_site_symmetry_multiplicity
_atom_site_calc_flag
_atom_site_refinement_flags
_atom_site_disorder_assembly
_atom_site_disorder_group
Ti Ti 0.59787(5) 0.77502(4) 0.73438(4) 0.0254(2) Uani 1 1 d . . .
N1A N 0.5986(2) 0.8927(2) 0.74022(17) 0.0310(7) Uani 1 1 d . . .
C1A C 0.6101(3) 0.9358(2) 0.6448(2) 0.0325(8) Uani 1 1 d . . .
C2A C 0.5593(3) 0.9133(2) 0.5932(2) 0.0286(8) Uani 1 1 d . . .
C3A C 0.4798(3) 0.8542(2) 0.6288(2) 0.0293(8) Uani 1 1 d . . .
C4A C 0.4340(3) 0.8311(2) 0.5654(2) 0.0305(8) Uani 1 1 d . . .
C5A C 0.3265(3) 0.8231(3) 0.5766(2) 0.0432(10) Uani 1 1 d . . .
H5AA H 0.2825 0.8303 0.6261 0.052 Uiso 1 1 calc R . .
C6A C 0.2831(3) 0.8046(3) 0.5154(3) 0.0530(11) Uani 1 1 d . . .
H6AA H 0.2100 0.7992 0.5241 0.064 Uiso 1 1 calc R . .
C7A C 0.3449(3) 0.7940(3) 0.4428(3) 0.0471(10) Uani 1 1 d . . .
H7AA H 0.3151 0.7806 0.4020 0.057 Uiso 1 1 calc R . .
C8A C 0.4504(3) 0.8030(3) 0.4303(2) 0.0412(9) Uani 1 1 d . . .
H8AA H 0.4934 0.7969 0.3799 0.049 Uiso 1 1 calc R . .
C9A C 0.4950(3) 0.8211(2) 0.4911(2) 0.0328(8) Uani 1 1 d . . .
H9AA H 0.5681 0.8266 0.4816 0.039 Uiso 1 1 calc R . .
C10A C 0.6152(3) 0.9472(2) 0.7844(2) 0.0340(8) Uani 1 1 d . . .
C11A C 0.7204(3) 0.9570(3) 0.7877(3) 0.0429(10) Uani 1 1 d . . .
C12A C 0.7326(4) 1.0162(3) 0.8250(3) 0.0541(11) Uani 1 1 d . . .
H12A H 0.8026 1.0230 0.8286 0.065 Uiso 1 1 calc R . .
C13A C 0.6439(4) 1.0646(3) 0.8566(3) 0.0616(13) Uani 1 1 d . . .
H13A H 0.6534 1.1059 0.8798 0.074 Uiso 1 1 calc R . .
C14A C 0.5409(4) 1.0533(3) 0.8546(3) 0.0525(11) Uani 1 1 d . . .
H14A H 0.4811 1.0861 0.8778 0.063 Uiso 1 1 calc R . .
C15A C 0.5238(3) 0.9942(3) 0.8189(2) 0.0390(9) Uani 1 1 d . . .
C16A C 0.8221(3) 0.9051(3) 0.7547(3) 0.0465(10) Uani 1 1 d . . .
H16A H 0.7999 0.8663 0.7303 0.056 Uiso 1 1 calc R . .
C17A C 0.8851(4) 0.9725(4) 0.6786(3) 0.0673(13) Uani 1 1 d . . .
H17A H 0.8390 1.0145 0.6270 0.101 Uiso 1 1 calc R . .
H17B H 0.9479 0.9362 0.6583 0.101 Uiso 1 1 calc R . .
H17C H 0.9090 1.0105 0.7013 0.101 Uiso 1 1 calc R . .
C18A C 0.8941(4) 0.8368(4) 0.8365(3) 0.0700(14) Uani 1 1 d . . .
H18A H 0.9588 0.8033 0.8152 0.105 Uiso 1 1 calc R . .
H18B H 0.8540 0.7909 0.8833 0.105 Uiso 1 1 calc R . .
H18C H 0.9150 0.8732 0.8628 0.105 Uiso 1 1 calc R . .
C19A C 0.4109(3) 0.9839(3) 0.8152(2) 0.0404(9) Uani 1 1 d . . .
H19A H 0.4157 0.9169 0.8271 0.049 Uiso 1 1 calc R . .
C20A C 0.3305(4) 1.0029(3) 0.8884(3) 0.0682(14) Uani 1 1 d . . .
H20A H 0.3588 0.9618 0.9493 0.102 Uiso 1 1 calc R . .
H20B H 0.2612 0.9897 0.8860 0.102 Uiso 1 1 calc R . .
H20C H 0.3204 1.0693 0.8763 0.102 Uiso 1 1 calc R . .
C21A C 0.3643(3) 1.0481(3) 0.7203(3) 0.0492(10) Uani 1 1 d . . .
H21A H 0.4142 1.0363 0.6733 0.074 Uiso 1 1 calc R . .
H21B H 0.3543 1.1146 0.7081 0.074 Uiso 1 1 calc R . .
H21C H 0.2948 1.0345 0.7192 0.074 Uiso 1 1 calc R . .
N1B N 0.5284(2) 0.69925(19) 0.85285(17) 0.0273(6) Uani 1 1 d . . .
C1B C 0.5553(3) 0.5990(2) 0.8880(2) 0.0303(8) Uani 1 1 d . . .
C2B C 0.5840(3) 0.5500(2) 0.8380(2) 0.0310(8) Uani 1 1 d . . .
C3B C 0.5896(3) 0.5917(3) 0.7348(2) 0.0299(8) Uani 1 1 d . . .
C4B C 0.5546(3) 0.5295(3) 0.7019(2) 0.0363(9) Uani 1 1 d . . .
C5B C 0.4652(4) 0.5647(3) 0.6480(3) 0.0517(11) Uani 1 1 d . . .
H5BA H 0.4245 0.6271 0.6334 0.062 Uiso 1 1 calc R . .
C6B C 0.4355(5) 0.5082(4) 0.6156(3) 0.0740(16) Uani 1 1 d . . .
H6BA H 0.3744 0.5323 0.5795 0.089 Uiso 1 1 calc R . .
C7B C 0.4948(5) 0.4173(4) 0.6360(3) 0.0737(16) Uani 1 1 d . . .
H7BA H 0.4759 0.3798 0.6126 0.088 Uiso 1 1 calc R . .
C8B C 0.5801(4) 0.3824(3) 0.6898(3) 0.0620(13) Uani 1 1 d . . .
H8BA H 0.6195 0.3196 0.7046 0.074 Uiso 1 1 calc R . .
C9B C 0.6119(4) 0.4367(3) 0.7243(3) 0.0469(10) Uani 1 1 d . . .
H9BA H 0.6715 0.4107 0.7623 0.056 Uiso 1 1 calc R . .
C10B C 0.4554(3) 0.7271(2) 0.9181(2) 0.0284(8) Uani 1 1 d . . .
C11B C 0.4964(3) 0.7286(2) 0.9932(2) 0.0330(8) Uani 1 1 d . . .
C12B C 0.4224(3) 0.7477(3) 1.0576(2) 0.0412(9) Uani 1 1 d . . .
H12B H 0.4487 0.7494 1.1075 0.049 Uiso 1 1 calc R . .
C13B C 0.3132(3) 0.7640(3) 1.0517(2) 0.0448(10) Uani 1 1 d . . .
H13B H 0.2649 0.7764 1.0969 0.054 Uiso 1 1 calc R . .
C14B C 0.2742(3) 0.7623(3) 0.9786(2) 0.0408(9) Uani 1 1 d . . .
H14B H 0.1987 0.7732 0.9745 0.049 Uiso 1 1 calc R . .
C15B C 0.3429(3) 0.7450(2) 0.9113(2) 0.0333(8) Uani 1 1 d . . .
C16B C 0.6158(3) 0.7052(3) 1.0088(2) 0.0373(9) Uani 1 1 d . . .
H16B H 0.6572 0.7017 0.9531 0.045 Uiso 1 1 calc R . .
C17B C 0.6453(4) 0.6074(3) 1.0919(3) 0.0507(11) Uani 1 1 d . . .
H17D H 0.6244 0.5592 1.0815 0.076 Uiso 1 1 calc R . .
H17E H 0.6070 0.6102 1.1475 0.076 Uiso 1 1 calc R . .
H17F H 0.7231 0.5910 1.0993 0.076 Uiso 1 1 calc R . .
C18B C 0.6500(4) 0.7799(3) 1.0255(3) 0.0519(11) Uani 1 1 d . . .
H18D H 0.6324 0.8419 0.9730 0.078 Uiso 1 1 calc R . .
H18E H 0.7277 0.7624 1.0334 0.078 Uiso 1 1 calc R . .
H18F H 0.6117 0.7830 1.0810 0.078 Uiso 1 1 calc R . .
C19B C 0.2932(3) 0.7416(3) 0.8343(2) 0.0363(9) Uani 1 1 d . . .
H19B H 0.3508 0.7428 0.7853 0.044 Uiso 1 1 calc R . .
C20B C 0.2549(4) 0.6496(3) 0.8699(3) 0.0652(13) Uani 1 1 d . . .
H20D H 0.3149 0.5959 0.8965 0.098 Uiso 1 1 calc R . .
H20E H 0.2282 0.6460 0.8193 0.098 Uiso 1 1 calc R . .
H20F H 0.1968 0.6474 0.9170 0.098 Uiso 1 1 calc R . .
C21B C 0.2020(3) 0.8264(3) 0.7914(3) 0.0526(11) Uani 1 1 d . . .
H21D H 0.2286 0.8850 0.7684 0.079 Uiso 1 1 calc R . .
H21E H 0.1434 0.8258 0.8377 0.079 Uiso 1 1 calc R . .
H21F H 0.1755 0.8231 0.7406 0.079 Uiso 1 1 calc R . .
N1C N 0.7204(2) 0.69667(19) 0.69977(17) 0.0267(6) Uani 1 1 d . . .
C1C C 0.7035(3) 0.6119(2) 0.6923(2) 0.0297(8) Uani 1 1 d . . .
C2C C 0.7194(3) 0.6233(3) 0.5951(2) 0.0327(8) Uani 1 1 d . . .
C3C C 0.7929(3) 0.5647(3) 0.5681(3) 0.0408(9) Uani 1 1 d . . .
C4C C 0.8076(3) 0.5683(3) 0.4752(3) 0.0449(10) Uani 1 1 d . . .
C5C C 0.7497(4) 0.6399(4) 0.4011(3) 0.0590(12) Uani 1 1 d . . .
H5CA H 0.6985 0.6900 0.4085 0.071 Uiso 1 1 calc R . .
C6C C 0.7666(4) 0.6381(4) 0.3167(3) 0.0761(16) Uani 1 1 d . . .
H6CA H 0.7259 0.6864 0.2667 0.091 Uiso 1 1 calc R . .
C7C C 0.8426(5) 0.5661(5) 0.3046(4) 0.0879(19) Uani 1 1 d . . .
H7CA H 0.8547 0.5665 0.2459 0.106 Uiso 1 1 calc R . .
C8C C 0.9004(5) 0.4946(5) 0.3763(4) 0.0805(17) Uani 1 1 d . . .
H8CA H 0.9516 0.4448 0.3681 0.097 Uiso 1 1 calc R . .
C9C C 0.8830(4) 0.4960(4) 0.4605(3) 0.0642(13) Uani 1 1 d . . .
H9CA H 0.9232 0.4466 0.5103 0.077 Uiso 1 1 calc R . .
C10C C 0.8341(3) 0.6997(2) 0.6917(2) 0.0301(8) Uani 1 1 d . . .
C11C C 0.8804(3) 0.7623(2) 0.6091(2) 0.0334(8) Uani 1 1 d . . .
C12C C 0.9879(3) 0.7647(3) 0.6075(3) 0.0453(10) Uani 1 1 d . . .
H12C H 1.0189 0.8081 0.5535 0.054 Uiso 1 1 calc R . .
C13C C 1.0512(3) 0.7065(3) 0.6815(3) 0.0500(11) Uani 1 1 d . . .
H13C H 1.1245 0.7099 0.6783 0.060 Uiso 1 1 calc R . .
C14C C 1.0067(3) 0.6437(3) 0.7597(2) 0.0437(10) Uani 1 1 d . . .
H14C H 1.0503 0.6026 0.8103 0.052 Uiso 1 1 calc R . .
C15C C 0.8996(3) 0.6388(3) 0.7665(2) 0.0353(9) Uani 1 1 d . . .
C16C C 0.8230(3) 0.8229(3) 0.5192(2) 0.0382(9) Uani 1 1 d . . .
H16C H 0.7467 0.8149 0.5306 0.046 Uiso 1 1 calc R . .
C17C C 0.8223(3) 0.9293(3) 0.4812(3) 0.0501(11) Uani 1 1 d . . .
H17G H 0.7862 0.9523 0.5263 0.075 Uiso 1 1 calc R . .
H17H H 0.7838 0.9646 0.4243 0.075 Uiso 1 1 calc R . .
H17I H 0.8965 0.9386 0.4687 0.075 Uiso 1 1 calc R . .
C18C C 0.8779(3) 0.7875(3) 0.4466(2) 0.0491(11) Uani 1 1 d . . .
H18G H 0.8407 0.8258 0.3892 0.074 Uiso 1 1 calc R . .
H18H H 0.8743 0.7210 0.4689 0.074 Uiso 1 1 calc R . .
H18I H 0.9534 0.7933 0.4358 0.074 Uiso 1 1 calc R . .
C19C C 0.8562(3) 0.5657(3) 0.8561(2) 0.0393(9) Uani 1 1 d . . .
H19C H 0.7771 0.5748 0.8515 0.047 Uiso 1 1 calc R . .
C20C C 0.9100(4) 0.4636(3) 0.8701(3) 0.0541(11) Uani 1 1 d . . .
H20G H 0.8977 0.4550 0.8174 0.081 Uiso 1 1 calc R . .
H20H H 0.8789 0.4183 0.9260 0.081 Uiso 1 1 calc R . .
H20I H 0.9876 0.4528 0.8757 0.081 Uiso 1 1 calc R . .
C21C C 0.8725(3) 0.5807(3) 0.9387(2) 0.0494(11) Uani 1 1 d . . .
H21G H 0.8440 0.5336 0.9948 0.074 Uiso 1 1 calc R . .
H21H H 0.8344 0.6444 0.9302 0.074 Uiso 1 1 calc R . .
H21I H 0.9495 0.5736 0.9436 0.074 Uiso 1 1 calc R . .
O O 0.9508(7) 0.1878(6) 0.8266(5) 0.103(3) Uiso 0.50 1 d PD . .
C1 C 0.9390(8) 0.2673(6) 0.7380(5) 0.080(3) Uiso 0.50 1 d PD . .
H1A H 1.0082 0.2699 0.7015 0.096 Uiso 0.50 1 calc PR . .
H1B H 0.9123 0.3275 0.7435 0.096 Uiso 0.50 1 calc PR . .
C2 C 0.8559(8) 0.2483(8) 0.6948(7) 0.081(3) Uiso 0.50 1 d PD . .
H2A H 0.8416 0.3001 0.6334 0.121 Uiso 0.50 1 calc PR . .
H2B H 0.7890 0.2443 0.7331 0.121 Uiso 0.50 1 calc PR . .
H2C H 0.8842 0.1885 0.6901 0.121 Uiso 0.50 1 calc PR . .
C3 C 1.0436(10) 0.1929(12) 0.8602(10) 0.140(6) Uiso 0.50 1 d PD . .
H3A H 1.0353 0.2552 0.8603 0.168 Uiso 0.50 1 calc PR . .
H3B H 1.1094 0.1819 0.8229 0.168 Uiso 0.50 1 calc PR . .
C4 C 1.0476(18) 0.1129(13) 0.9583(11) 0.189(8) Uiso 0.50 1 d PD . .
H4A H 1.1067 0.1128 0.9892 0.283 Uiso 0.50 1 calc PR . .
H4B H 1.0593 0.0519 0.9561 0.283 Uiso 0.50 1 calc PR . .
H4C H 0.9793 0.1229 0.9922 0.283 Uiso 0.50 1 calc PR . .
H2CA H 0.588(2) 0.932(2) 0.531(2) 0.014(7) Uiso 1 1 d . . .
H1CB H 0.549(3) 0.562(3) 0.961(3) 0.046(10) Uiso 1 1 d . . .
H2CB H 0.605(3) 0.480(3) 0.874(2) 0.046(11) Uiso 1 1 d . . .
H3CA H 0.423(3) 0.872(3) 0.667(2) 0.048(11) Uiso 1 1 d . . .
H1CC H 0.758(3) 0.556(2) 0.728(2) 0.020(8) Uiso 1 1 d . . .
H2CA H 0.662(3) 0.677(3) 0.549(2) 0.047(10) Uiso 1 1 d . . .
H1CA H 0.669(3) 0.977(3) 0.605(3) 0.060(12) Uiso 1 1 d . . .
H3CB H 0.538(3) 0.655(2) 0.710(2) 0.028(9) Uiso 1 1 d . . .
H3CC H 0.843(3) 0.516(3) 0.614(2) 0.043(10) Uiso 1 1 d . . .

loop_
_atom_site_aniso_label
_atom_site_aniso_U_11
_atom_site_aniso_U_22
_atom_site_aniso_U_33
_atom_site_aniso_U_23
_atom_site_aniso_U_13
_atom_site_aniso_U_12
Ti 0.0266(4) 0.0271(4) 0.0230(4) -0.0115(3) 0.0000(2) -0.0063(3)
N1A 0.0378(18) 0.0322(16) 0.0248(16) -0.0141(13) -0.0016(12) -0.0073(13)
C1A 0.036(2) 0.030(2) 0.031(2) -0.0125(16) 0.0000(15) -0.0080(17)
C2A 0.032(2) 0.0277(19) 0.0236(19) -0.0091(14) -0.0021(14) -0.0055(15)
C3A 0.029(2) 0.0316(19) 0.0257(18) -0.0118(15) 0.0000(15) -0.0067(16)
C4A 0.033(2) 0.0300(19) 0.0246(18) -0.0067(14) -0.0061(14) -0.0076(16)
C5A 0.036(2) 0.059(3) 0.034(2) -0.0174(18) 0.0005(16) -0.0179(19)
C6A 0.042(3) 0.076(3) 0.045(3) -0.022(2) -0.0045(19) -0.028(2)
C7A 0.053(3) 0.057(3) 0.038(2) -0.020(2) -0.0062(18) -0.023(2)
C8A 0.049(3) 0.045(2) 0.032(2) -0.0168(17) 0.0004(16) -0.0147(19)
C9A 0.035(2) 0.034(2) 0.0287(19) -0.0112(15) -0.0026(15) -0.0102(16)
C10A 0.042(2) 0.0288(19) 0.035(2) -0.0173(16) -0.0059(16) -0.0055(17)
C11A 0.049(3) 0.042(2) 0.047(2) -0.0243(19) -0.0082(18) -0.0102(19)
C12A 0.060(3) 0.056(3) 0.062(3) -0.035(2) -0.017(2) -0.012(2)
C13A 0.083(4) 0.055(3) 0.068(3) -0.043(3) -0.018(3) -0.010(3)
C14A 0.072(3) 0.045(2) 0.049(3) -0.031(2) -0.005(2) -0.003(2)
C15A 0.054(3) 0.031(2) 0.026(2) -0.0097(16) -0.0051(16) -0.0044(18)
C16A 0.039(2) 0.053(3) 0.061(3) -0.035(2) -0.0069(19) -0.010(2)
C17A 0.064(3) 0.082(4) 0.069(3) -0.041(3) 0.007(2) -0.028(3)
C18A 0.050(3) 0.070(3) 0.077(3) -0.027(3) -0.005(2) 0.000(2)
C19A 0.050(3) 0.031(2) 0.033(2) -0.0122(16) 0.0042(16) -0.0039(18)
C20A 0.071(3) 0.066(3) 0.053(3) -0.025(2) 0.017(2) -0.006(3)
C21A 0.041(2) 0.052(3) 0.046(2) -0.0159(19) -0.0016(18) -0.007(2)
N1B 0.0303(16) 0.0271(15) 0.0255(15) -0.0131(12) -0.0017(11) -0.0046(12)
C1B 0.035(2) 0.0294(19) 0.0265(19) -0.0126(15) 0.0005(14) -0.0077(16)
C2B 0.037(2) 0.026(2) 0.0277(19) -0.0099(16) 0.0031(14) -0.0087(16)
C3B 0.035(2) 0.029(2) 0.0280(19) -0.0154(15) 0.0003(15) -0.0058(16)
C4B 0.043(2) 0.037(2) 0.035(2) -0.0184(17) 0.0069(16) -0.0171(18)
C5B 0.067(3) 0.047(3) 0.046(2) -0.0170(19) -0.009(2) -0.023(2)
C6B 0.107(4) 0.075(4) 0.057(3) -0.024(3) -0.023(3) -0.046(3)
C7B 0.124(5) 0.071(4) 0.053(3) -0.037(3) 0.005(3) -0.054(3)
C8B 0.091(4) 0.049(3) 0.062(3) -0.036(2) 0.016(3) -0.029(3)
C9B 0.059(3) 0.042(2) 0.046(2) -0.0254(19) 0.0069(19) -0.016(2)
C10B 0.038(2) 0.0244(18) 0.0206(18) -0.0087(14) 0.0029(14) -0.0080(15)
C11B 0.042(2) 0.031(2) 0.0277(19) -0.0148(15) 0.0009(15) -0.0082(16)
C12B 0.048(3) 0.048(2) 0.035(2) -0.0266(18) -0.0011(17) -0.0056(19)
C13B 0.046(3) 0.058(3) 0.034(2) -0.0276(19) 0.0067(17) -0.008(2)
C14B 0.033(2) 0.048(2) 0.042(2) -0.0227(18) 0.0072(16) -0.0086(18)
C15B 0.037(2) 0.032(2) 0.0296(19) -0.0138(15) 0.0043(15) -0.0081(16)
C16B 0.037(2) 0.050(2) 0.0274(19) -0.0200(17) -0.0046(15) -0.0054(18)
C17B 0.056(3) 0.046(2) 0.051(2) -0.022(2) -0.014(2) -0.002(2)
C18B 0.058(3) 0.056(3) 0.045(2) -0.018(2) -0.0108(19) -0.021(2)
C19B 0.030(2) 0.046(2) 0.034(2) -0.0183(17) 0.0015(15) -0.0103(17)
C20B 0.083(4) 0.062(3) 0.063(3) -0.025(2) -0.017(2) -0.033(3)
C21B 0.042(2) 0.065(3) 0.045(2) -0.022(2) -0.0076(18) -0.001(2)
N1C 0.0288(16) 0.0295(16) 0.0236(15) -0.0126(12) -0.0002(11) -0.0076(12)
C1C 0.030(2) 0.0290(19) 0.0309(19) -0.0149(16) -0.0017(15) -0.0047(16)
C2C 0.037(2) 0.034(2) 0.0279(19) -0.0128(16) 0.0005(15) -0.0112(17)
C3C 0.042(2) 0.044(2) 0.039(2) -0.0233(19) 0.0002(18) -0.0045(19)
C4C 0.050(3) 0.055(3) 0.040(2) -0.030(2) 0.0070(18) -0.015(2)
C5C 0.060(3) 0.081(3) 0.045(3) -0.038(2) 0.004(2) -0.015(3)
C6C 0.077(4) 0.120(5) 0.044(3) -0.046(3) 0.001(2) -0.022(3)
C7C 0.082(4) 0.150(6) 0.075(4) -0.086(4) 0.026(3) -0.039(4)
C8C 0.079(4) 0.112(5) 0.084(4) -0.078(4) 0.018(3) -0.021(3)
C9C 0.067(3) 0.079(3) 0.060(3) -0.049(3) 0.013(2) -0.013(3)
C10C 0.027(2) 0.036(2) 0.0296(19) -0.0175(16) 0.0032(14) -0.0070(16)
C11C 0.031(2) 0.037(2) 0.031(2) -0.0147(16) 0.0008(14) -0.0072(16)
C12C 0.037(2) 0.057(3) 0.038(2) -0.0147(19) 0.0044(17) -0.018(2)
C13C 0.033(2) 0.070(3) 0.049(3) -0.025(2) -0.0019(18) -0.018(2)
C14C 0.033(2) 0.061(3) 0.036(2) -0.0205(19) -0.0064(16) -0.0068(19)
C15C 0.034(2) 0.042(2) 0.030(2) -0.0170(16) -0.0009(15) -0.0061(17)
C16C 0.033(2) 0.046(2) 0.0282(19) -0.0105(16) 0.0025(15) -0.0094(17)
C17C 0.049(3) 0.042(2) 0.046(2) -0.0091(19) 0.0053(18) -0.011(2)
C18C 0.053(3) 0.059(3) 0.031(2) -0.0158(19) -0.0040(17) -0.011(2)
C19C 0.035(2) 0.047(2) 0.028(2) -0.0130(17) -0.0029(15) -0.0023(18)
C20C 0.061(3) 0.047(3) 0.040(2) -0.0132(19) 0.0000(19) -0.001(2)
C21C 0.045(3) 0.063(3) 0.032(2) -0.0177(19) -0.0065(17) -0.002(2)

loop_
_geom_bond_atom_site_label_1
_geom_bond_atom_site_label_2
_geom_bond_distance
_geom_bond_site_symmetry_2
_geom_bond_publ_flag
Ti N1C 1.942(3) . ?
Ti N1A 1.960(3) . ?
Ti N1B 1.980(3) . ?
Ti C3A 2.185(3) . ?
Ti C1A 2.373(4) . ?
Ti C2A 2.387(3) . ?
N1A C1A 1.394(4) . ?
N1A C10A 1.447(4) . ?
C1A C2A 1.367(5) . ?
C2A C3A 1.453(5) . ?
C3A C4A 1.498(5) . ?
C4A C9A 1.394(5) . ?
C4A C5A 1.397(5) . ?
C5A C6A 1.399(5) . ?
C6A C7A 1.379(6) . ?
C7A C8A 1.376(5) . ?
C8A C9A 1.397(5) . ?
C10A C15A 1.418(5) . ?
C10A C11A 1.414(5) . ?
C11A C12A 1.406(5) . ?
C11A C16A 1.531(6) . ?
C12A C13A 1.383(6) . ?
C13A C14A 1.392(6) . ?
C14A C15A 1.409(5) . ?
C15A C19A 1.518(5) . ?
C16A C17A 1.515(6) . ?
C16A C18A 1.551(6) . ?
C19A C21A 1.539(5) . ?
C19A C20A 1.547(5) . ?
N1B C1B 1.421(4) . ?
N1B C10B 1.463(4) . ?
C1B C2B 1.339(5) . ?
C2B C3B 1.509(5) . ?
C3B C4B 1.526(5) . ?
C3B C1C 1.566(5) . ?
C4B C9B 1.399(5) . ?
C4B C5B 1.401(5) . ?
C5B C6B 1.402(6) . ?
C6B C7B 1.387(7) . ?
C7B C8B 1.357(7) . ?
C8B C9B 1.409(6) . ?
C10B C15B 1.414(5) . ?
C10B C11B 1.430(5) . ?
C11B C12B 1.396(5) . ?
C11B C16B 1.520(5) . ?
C12B C13B 1.373(5) . ?
C13B C14B 1.388(5) . ?
C14B C15B 1.389(5) . ?
C15B C19B 1.534(5) . ?
C16B C18B 1.537(5) . ?
C16B C17B 1.551(5) . ?
C19B C20B 1.519(6) . ?
C19B C21B 1.522(5) . ?
N1C C10C 1.461(4) . ?
N1C C1C 1.509(4) . ?
C1C C2C 1.508(5) . ?
C2C C3C 1.336(5) . ?
C3C C4C 1.483(5) . ?
C4C C5C 1.394(6) . ?
C4C C9C 1.405(6) . ?
C5C C6C 1.381(6) . ?
C6C C7C 1.388(8) . ?
C7C C8C 1.370(8) . ?
C8C C9C 1.377(6) . ?
C10C C15C 1.411(5) . ?
C10C C11C 1.421(5) . ?
C11C C12C 1.389(5) . ?
C11C C16C 1.531(5) . ?
C12C C13C 1.381(5) . ?
C13C C14C 1.373(5) . ?
C14C C15C 1.385(5) . ?
C15C C19C 1.538(5) . ?
C16C C17C 1.544(5) . ?
C16C C18C 1.551(5) . ?
C19C C21C 1.539(5) . ?
C19C C20C 1.547(5) . ?
O C3 1.429(3) . ?
O C1 1.435(3) . ?
C1 C2 1.536(2) . ?
C3 C4 1.539(2) . ?
